data_7112330
loop_
_publ_author_name
'Kale, Sangram S.'
'Priya, Gowri'
'Kotmale, Amol S.'
'Gawade, Rupesh L.'
'Puranik, Vedavati G.'
'Rajamohanan, P. R.'
'Sanjayan, Gangadhar J.'

_publ_section_title
;
 Orthanilic acid-promoted reverse turn formation in peptides.
;
_journal_issue 22
_journal_name_full 'Chemical communications (Cambridge, England)'
_journal_page_first 2222
_journal_page_last 2224
_journal_paper_doi 10.1039/c3cc40522b
_journal_volume 49
_journal_year 2013
_chemical_formula_moiety 'C20 H31 N3 O5 S'
_chemical_formula_sum 'C20 H31 N3 O5 S'
_chemical_formula_weight 425.54
_chemical_melting_point 377.6(5)
_chemical_name_common Peptide
_chemical_name_systematic
;
?
;
_space_group_IT_number 4
_symmetry_cell_setting monoclinic
_symmetry_space_group_name_Hall 'P 2yb'
_symmetry_space_group_name_H-M 'P 1 21 1'
_atom_sites_solution_hydrogens geom
_atom_sites_solution_primary direct
_atom_sites_solution_secondary difmap
_audit_creation_method SHELXL-97
_cell_angle_alpha 90.00
_cell_angle_beta 94.129(4)
_cell_angle_gamma 90.00
_cell_formula_units_Z 2
_cell_length_a 10.1664(7)
_cell_length_b 10.5548(7)
_cell_length_c 10.8876(7)
_cell_measurement_reflns_used 9939
_cell_measurement_temperature 296(2)
_cell_measurement_theta_max 26.11
_cell_measurement_theta_min 2.65
_cell_volume 1165.25(13)
_computing_cell_refinement 'Bruker SAINT'
_computing_data_collection 'Bruker APEX2'
_computing_data_reduction 'Bruker SAINT'
_computing_molecular_graphics 'Bruker SHELXTL,PyMOL and PLATON'
_computing_publication_material 'Bruker SHELXTL'
_computing_structure_refinement 'SHELXL-97 (Sheldrick, 2008)'
_computing_structure_solution 'SHELXS-97 (Sheldrick, 2008)'
_diffrn_ambient_temperature 296(2)
_diffrn_measured_fraction_theta_full 1.000
_diffrn_measured_fraction_theta_max 1.000
_diffrn_measurement_device_type 'Bruker APEX-II CCD'
_diffrn_measurement_method '\f and \w scans'
_diffrn_radiation_monochromator graphite
_diffrn_radiation_source 'fine-focus sealed tube'
_diffrn_radiation_type MoK\a
_diffrn_radiation_wavelength 0.71073
_diffrn_reflns_av_R_equivalents 0.0212
_diffrn_reflns_av_sigmaI/netI 0.0167
_diffrn_reflns_limit_h_max 12
_diffrn_reflns_limit_h_min -12
_diffrn_reflns_limit_k_max 12
_diffrn_reflns_limit_k_min -12
_diffrn_reflns_limit_l_max 12
_diffrn_reflns_limit_l_min -12
_diffrn_reflns_number 17083
_diffrn_reflns_theta_full 25.00
_diffrn_reflns_theta_max 25.00
_diffrn_reflns_theta_min 1.88
_exptl_absorpt_coefficient_mu 0.172
_exptl_absorpt_correction_T_max 0.9508
_exptl_absorpt_correction_T_min 0.9266
_exptl_absorpt_correction_type multi-scan
_exptl_absorpt_process_details 'Bruker SADABS'
_exptl_crystal_colour colourless
_exptl_crystal_density_diffrn 1.213
_exptl_crystal_density_method 'not measured'
_exptl_crystal_description rectangular
_exptl_crystal_F_000 456
_exptl_crystal_size_max 0.45
_exptl_crystal_size_mid 0.32
_exptl_crystal_size_min 0.30
_refine_diff_density_max 0.443
_refine_diff_density_min -0.176
_refine_diff_density_rms 0.040
_refine_ls_abs_structure_details 'Flack H D (1983), Acta Cryst. A39, 876-881'
_refine_ls_abs_structure_Flack 0.03(7)
_refine_ls_extinction_method none
_refine_ls_goodness_of_fit_ref 1.033
_refine_ls_hydrogen_treatment riding
_refine_ls_matrix_type full
_refine_ls_number_parameters 267
_refine_ls_number_reflns 4098
_refine_ls_number_restraints 1
_refine_ls_restrained_S_all 1.033
_refine_ls_R_factor_all 0.0392
_refine_ls_R_factor_gt 0.0366
_refine_ls_shift/su_max 0.000
_refine_ls_shift/su_mean 0.000
_refine_ls_structure_factor_coef Fsqd
_refine_ls_weighting_details 'calc w=1/[\s^2^(Fo^2^)+(0.0770P)^2^+0.0866P] where P=(Fo^2^+2Fc^2^)/3'
_refine_ls_weighting_scheme calc
_refine_ls_wR_factor_gt 0.1028
_refine_ls_wR_factor_ref 0.1066
_reflns_number_gt 3857
_reflns_number_total 4098
_reflns_threshold_expression >2sigma(I)
_cod_duplicate_entry 7108934
_cod_data_source_file c3cc40522b.txt
_cod_data_source_block C20H31N3O5Scompound5
_cod_depositor_comments
;
The following automatic conversions were performed:

'_chemical_melting_point' value '104-105degree centigrade' was
changed to '377.6(5)' - it was converted from degrees Celsius(C) to
Kelvins(K), the average value was taken and precision was
estimated.

'_symmetry_cell_setting' value 'Monoclinic' changed to
'monoclinic' according to
/usr/data/users/saulius/automatic-downloads/retrospective/RSC/lib/dictionaries/cif_core.dic
dictionary named 'cif_core.dic' version 2.4.2 from 2011-04-26.

Automatic conversion script
Id: cif_fix_values 2281 2013-09-26 08:29:07Z andrius 
;
_cod_original_sg_symbol_H-M P21
_cod_database_code 7112330

loop_
_symmetry_equiv_pos_as_xyz
'x, y, z'
'-x, y+1/2, -z'

loop_
_atom_site_label
_atom_site_type_symbol
_atom_site_fract_x
_atom_site_fract_y
_atom_site_fract_z
_atom_site_U_iso_or_equiv
_atom_site_adp_type
_atom_site_occupancy
_atom_site_symmetry_multiplicity
_atom_site_calc_flag
_atom_site_refinement_flags
S S 0.66112(6) 0.57746(5) 0.27779(5) 0.06150(17) Uani 1 1 d .
O1 O 0.61910(15) 0.87768(16) 0.06705(13) 0.0601(4) Uani 1 1 d .
O2 O 0.2848(2) 0.89670(19) 0.26233(16) 0.0812(5) Uani 1 1 d .
O3 O 0.60238(17) 0.55771(16) 0.15568(14) 0.0690(4) Uani 1 1 d .
O4 O 0.7503(2) 0.4853(2) 0.33037(19) 0.0896(6) Uani 1 1 d .
O5 O 0.61016(14) 0.77060(17) -0.11523(14) 0.0626(4) Uani 1 1 d .
N1 N 0.43031(15) 0.78986(16) -0.01435(14) 0.0484(4) Uani 1 1 d .
N2 N 0.40693(17) 0.72236(17) 0.22616(14) 0.0533(4) Uani 1 1 d .
H2 H 0.4424 0.6815 0.1687 0.064 Uiso 1 1 calc R
N3 N 0.7345(2) 0.7120(2) 0.27343(18) 0.0677(5) Uani 1 1 d .
H3 H 0.7326 0.7535 0.2054 0.081 Uiso 1 1 calc R
C1 C 0.5599(2) 0.8191(2) -0.01476(18) 0.0517(4) Uani 1 1 d .
C2 C 0.34523(19) 0.8672(2) 0.05822(18) 0.0506(4) Uani 1 1 d .
H2A H 0.3739 0.9557 0.0541 0.061 Uiso 1 1 calc R
C3 C 0.2087(2) 0.8552(3) -0.0109(2) 0.0650(6) Uani 1 1 d .
H3A H 0.1400 0.8502 0.0463 0.078 Uiso 1 1 calc R
H3B H 0.1910 0.9269 -0.0653 0.078 Uiso 1 1 calc R
C4 C 0.2160(2) 0.7342(3) -0.0834(3) 0.0731(6) Uani 1 1 d .
H4A H 0.1942 0.6620 -0.0337 0.088 Uiso 1 1 calc R
H4B H 0.1555 0.7368 -0.1564 0.088 Uiso 1 1 calc R
C5 C 0.3563(2) 0.7259(2) -0.11808(19) 0.0576(5) Uani 1 1 d .
H5A H 0.3840 0.6384 -0.1252 0.069 Uiso 1 1 calc R
H5B H 0.3674 0.7692 -0.1952 0.069 Uiso 1 1 calc R
C6 C 0.3423(2) 0.8299(2) 0.19274(19) 0.0526(4) Uani 1 1 d .
C7 C 0.4225(2) 0.6700(2) 0.34504(18) 0.0530(5) Uani 1 1 d .
C8 C 0.5339(2) 0.5953(2) 0.37843(19) 0.0560(5) Uani 1 1 d .
C9 C 0.5477(3) 0.5382(3) 0.4942(2) 0.0719(6) Uani 1 1 d .
H9 H 0.6199 0.4863 0.5150 0.086 Uiso 1 1 calc R
C10 C 0.4547(3) 0.5586(3) 0.5774(2) 0.0847(8) Uani 1 1 d .
H10 H 0.4646 0.5215 0.6549 0.102 Uiso 1 1 calc R
C11 C 0.3471(3) 0.6337(3) 0.5464(2) 0.0853(8) Uani 1 1 d .
H11 H 0.2852 0.6476 0.6038 0.102 Uiso 1 1 calc R
C12 C 0.3296(3) 0.6888(3) 0.4316(2) 0.0708(6) Uani 1 1 d .
H12 H 0.2557 0.7387 0.4117 0.085 Uiso 1 1 calc R
C13 C 0.8047(2) 0.7647(3) 0.3841(2) 0.0761(7) Uani 1 1 d .
H13A H 0.8218 0.6974 0.4438 0.091 Uiso 1 1 calc R
H13B H 0.7488 0.8269 0.4202 0.091 Uiso 1 1 calc R
C14 C 0.9335(3) 0.8264(4) 0.3580(3) 0.0883(8) Uani 1 1 d .
H14 H 0.9895 0.7626 0.3221 0.106 Uiso 1 1 calc R
C15 C 1.0028(4) 0.8721(6) 0.4785(4) 0.1367(19) Uani 1 1 d .
H15A H 0.9472 0.9312 0.5172 0.205 Uiso 1 1 calc R
H15B H 1.0842 0.9128 0.4622 0.205 Uiso 1 1 calc R
H15C H 1.0209 0.8010 0.5322 0.205 Uiso 1 1 calc R
C16 C 0.9201(5) 0.9372(5) 0.2718(4) 0.1265(14) Uani 1 1 d .
H16A H 0.8704 0.9123 0.1974 0.190 Uiso 1 1 calc R
H16B H 1.0060 0.9653 0.2526 0.190 Uiso 1 1 calc R
H16C H 0.8751 1.0049 0.3102 0.190 Uiso 1 1 calc R
C17 C 0.7498(2) 0.7898(2) -0.1417(2) 0.0605(5) Uani 1 1 d .
C18 C 0.8359(3) 0.7147(3) -0.0498(3) 0.0881(9) Uani 1 1 d .
H18A H 0.8343 0.7530 0.0300 0.132 Uiso 1 1 calc R
H18B H 0.9247 0.7139 -0.0744 0.132 Uiso 1 1 calc R
H18C H 0.8036 0.6294 -0.0466 0.132 Uiso 1 1 calc R
C19 C 0.7818(4) 0.9281(3) -0.1441(4) 0.1116(13) Uani 1 1 d .
H19A H 0.7211 0.9703 -0.2020 0.167 Uiso 1 1 calc R
H19B H 0.8701 0.9392 -0.1682 0.167 Uiso 1 1 calc R
H19C H 0.7749 0.9634 -0.0636 0.167 Uiso 1 1 calc R
C20 C 0.7535(3) 0.7301(4) -0.2672(3) 0.0982(10) Uani 1 1 d .
H20A H 0.7284 0.6426 -0.2629 0.147 Uiso 1 1 calc R
H20B H 0.8412 0.7360 -0.2941 0.147 Uiso 1 1 calc R
H20C H 0.6933 0.7736 -0.3246 0.147 Uiso 1 1 calc R

loop_
_atom_site_aniso_label
_atom_site_aniso_U_11
_atom_site_aniso_U_22
_atom_site_aniso_U_33
_atom_site_aniso_U_23
_atom_site_aniso_U_13
_atom_site_aniso_U_12
S 0.0683(3) 0.0642(3) 0.0506(3) -0.0055(2) -0.0057(2) 0.0171(3)
O1 0.0553(8) 0.0713(9) 0.0530(8) -0.0074(7) -0.0014(6) -0.0019(7)
O2 0.1084(14) 0.0758(11) 0.0606(9) -0.0066(8) 0.0153(9) 0.0302(10)
O3 0.0817(10) 0.0715(11) 0.0526(8) -0.0150(7) -0.0042(7) 0.0179(8)
O4 0.0976(14) 0.0918(13) 0.0771(12) 0.0011(10) -0.0097(10) 0.0386(11)
O5 0.0489(7) 0.0817(10) 0.0578(8) -0.0119(8) 0.0088(6) -0.0013(7)
N1 0.0467(8) 0.0558(9) 0.0424(8) -0.0009(7) 0.0009(6) 0.0024(7)
N2 0.0642(10) 0.0561(9) 0.0398(8) 0.0008(7) 0.0041(7) 0.0083(8)
N3 0.0645(10) 0.0876(14) 0.0501(9) -0.0011(9) -0.0012(8) -0.0033(10)
C1 0.0523(10) 0.0555(11) 0.0468(10) 0.0021(9) 0.0013(8) 0.0022(9)
C2 0.0486(10) 0.0506(10) 0.0525(10) 0.0033(8) 0.0033(8) 0.0060(8)
C3 0.0493(11) 0.0816(16) 0.0635(13) 0.0028(11) 0.0005(9) 0.0061(10)
C4 0.0548(12) 0.0804(16) 0.0828(16) -0.0080(13) -0.0044(11) -0.0098(11)
C5 0.0569(11) 0.0607(12) 0.0540(11) -0.0047(9) -0.0035(9) -0.0019(10)
C6 0.0584(11) 0.0509(11) 0.0484(10) -0.0046(9) 0.0023(8) 0.0040(9)
C7 0.0636(11) 0.0527(11) 0.0421(10) 0.0008(8) 0.0000(8) -0.0041(9)
C8 0.0690(12) 0.0488(11) 0.0483(10) -0.0009(9) -0.0086(8) -0.0024(9)
C9 0.0874(17) 0.0719(15) 0.0537(12) 0.0093(10) -0.0122(11) -0.0023(12)
C10 0.1019(19) 0.102(2) 0.0498(12) 0.0207(13) -0.0002(12) -0.0147(17)
C11 0.0908(19) 0.112(2) 0.0546(13) 0.0089(14) 0.0125(13) -0.0115(17)
C12 0.0717(14) 0.0875(17) 0.0537(12) 0.0064(12) 0.0087(10) 0.0017(13)
C13 0.0662(14) 0.105(2) 0.0555(12) -0.0119(13) -0.0032(10) -0.0040(14)
C14 0.0702(16) 0.109(2) 0.0857(19) -0.0188(18) 0.0031(14) -0.0060(16)
C15 0.094(2) 0.192(5) 0.122(3) -0.054(3) -0.009(2) -0.035(3)
C16 0.127(3) 0.121(3) 0.132(3) -0.017(3) 0.015(3) -0.023(3)
C17 0.0530(11) 0.0632(13) 0.0672(13) -0.0005(10) 0.0160(9) -0.0056(10)
C18 0.0559(13) 0.110(2) 0.100(2) 0.0163(18) 0.0164(13) 0.0094(14)
C19 0.126(3) 0.0676(18) 0.149(3) 0.008(2) 0.063(3) -0.0120(18)
C20 0.0854(18) 0.131(3) 0.0820(18) -0.0200(19) 0.0330(15) -0.0071(19)

loop_
_atom_type_symbol
_atom_type_description
_atom_type_scat_dispersion_real
_atom_type_scat_dispersion_imag
_atom_type_scat_source
C C 0.0033 0.0016 'International Tables Vol C Tables 4.2.6.8 and 6.1.1.4'
H H 0.0000 0.0000 'International Tables Vol C Tables 4.2.6.8 and 6.1.1.4'
N N 0.0061 0.0033 'International Tables Vol C Tables 4.2.6.8 and 6.1.1.4'
O O 0.0106 0.0060 'International Tables Vol C Tables 4.2.6.8 and 6.1.1.4'
S S 0.1246 0.1234 'International Tables Vol C Tables 4.2.6.8 and 6.1.1.4'

loop_
_geom_angle_atom_site_label_1
_geom_angle_atom_site_label_2
_geom_angle_atom_site_label_3
_geom_angle
O4 S O3 119.01(11)
O4 S N3 109.43(13)
O3 S N3 105.34(11)
O4 S C8 107.31(12)
O3 S C8 108.46(10)
N3 S C8 106.68(10)
C1 O5 C17 122.21(17)
C1 N1 C2 119.23(17)
C1 N1 C5 123.02(16)
C2 N1 C5 112.36(15)
C6 N2 C7 126.82(18)
C6 N2 H2 116.6
C7 N2 H2 116.6
C13 N3 S 120.75(19)
C13 N3 H3 119.6
S N3 H3 119.6
O1 C1 O5 126.67(19)
O1 C1 N1 123.19(18)
O5 C1 N1 110.11(17)
N1 C2 C6 115.45(16)
N1 C2 C3 103.75(17)
C6 C2 C3 111.78(18)
N1 C2 H2A 108.5
C6 C2 H2A 108.5
C3 C2 H2A 108.5
C4 C3 C2 104.47(19)
C4 C3 H3A 110.9
C2 C3 H3A 110.9
C4 C3 H3B 110.9
C2 C3 H3B 110.9
H3A C3 H3B 108.9
C5 C4 C3 105.39(19)
C5 C4 H4A 110.7
C3 C4 H4A 110.7
C5 C4 H4B 110.7
C3 C4 H4B 110.7
H4A C4 H4B 108.8
N1 C5 C4 102.79(17)
N1 C5 H5A 111.2
C4 C5 H5A 111.2
N1 C5 H5B 111.2
C4 C5 H5B 111.2
H5A C5 H5B 109.1
O2 C6 N2 124.5(2)
O2 C6 C2 119.6(2)
N2 C6 C2 115.80(17)
C12 C7 N2 122.0(2)
C12 C7 C8 118.5(2)
N2 C7 C8 119.54(19)
C9 C8 C7 120.2(2)
C9 C8 S 119.00(19)
C7 C8 S 120.80(16)
C10 C9 C8 119.9(3)
C10 C9 H9 120.0
C8 C9 H9 120.0
C11 C10 C9 120.2(2)
C11 C10 H10 119.9
C9 C10 H10 119.9
C10 C11 C12 121.0(3)
C10 C11 H11 119.5
C12 C11 H11 119.5
C11 C12 C7 120.2(3)
C11 C12 H12 119.9
C7 C12 H12 119.9
N3 C13 C14 112.8(2)
N3 C13 H13A 109.0
C14 C13 H13A 109.0
N3 C13 H13B 109.0
C14 C13 H13B 109.0
H13A C13 H13B 107.8
C16 C14 C13 114.4(3)
C16 C14 C15 107.9(4)
C13 C14 C15 109.2(3)
C16 C14 H14 108.4
C13 C14 H14 108.4
C15 C14 H14 108.4
C14 C15 H15A 109.5
C14 C15 H15B 109.5
H15A C15 H15B 109.5
C14 C15 H15C 109.5
H15A C15 H15C 109.5
H15B C15 H15C 109.5
C14 C16 H16A 109.5
C14 C16 H16B 109.5
H16A C16 H16B 109.5
C14 C16 H16C 109.5
H16A C16 H16C 109.5
H16B C16 H16C 109.5
O5 C17 C19 110.4(2)
O5 C17 C18 108.53(18)
C19 C17 C18 114.0(3)
O5 C17 C20 101.9(2)
C19 C17 C20 111.9(3)
C18 C17 C20 109.3(3)
C17 C18 H18A 109.5
C17 C18 H18B 109.5
H18A C18 H18B 109.5
C17 C18 H18C 109.5
H18A C18 H18C 109.5
H18B C18 H18C 109.5
C17 C19 H19A 109.5
C17 C19 H19B 109.5
H19A C19 H19B 109.5
C17 C19 H19C 109.5
H19A C19 H19C 109.5
H19B C19 H19C 109.5
C17 C20 H20A 109.5
C17 C20 H20B 109.5
H20A C20 H20B 109.5
C17 C20 H20C 109.5
H20A C20 H20C 109.5
H20B C20 H20C 109.5

loop_
_geom_bond_atom_site_label_1
_geom_bond_atom_site_label_2
_geom_bond_distance
S O4 1.4222(19)
S O3 1.4330(16)
S N3 1.606(2)
S C8 1.764(2)
O1 C1 1.209(3)
O2 C6 1.215(3)
O5 C1 1.342(2)
O5 C17 1.483(3)
N1 C1 1.353(3)
N1 C2 1.462(2)
N1 C5 1.475(3)
N2 C6 1.349(3)
N2 C7 1.406(2)
N2 H2 0.8600
N3 C13 1.465(3)
N3 H3 0.8600
C2 C6 1.519(3)
C2 C3 1.536(3)
C2 H2A 0.9800
C3 C4 1.505(4)
C3 H3A 0.9700
C3 H3B 0.9700
C4 C5 1.504(3)
C4 H4A 0.9700
C4 H4B 0.9700
C5 H5A 0.9700
C5 H5B 0.9700
C7 C12 1.395(3)
C7 C8 1.407(3)
C8 C9 1.395(3)
C9 C10 1.373(4)
C9 H9 0.9300
C10 C11 1.372(5)
C10 H10 0.9300
C11 C12 1.379(4)
C11 H11 0.9300
C12 H12 0.9300
C13 C14 1.508(4)
C13 H13A 0.9700
C13 H13B 0.9700
C14 C16 1.499(6)
C14 C15 1.523(5)
C14 H14 0.9800
C15 H15A 0.9600
C15 H15B 0.9600
C15 H15C 0.9600
C16 H16A 0.9600
C16 H16B 0.9600
C16 H16C 0.9600
C17 C19 1.496(4)
C17 C18 1.507(4)
C17 C20 1.507(4)
C18 H18A 0.9600
C18 H18B 0.9600
C18 H18C 0.9600
C19 H19A 0.9600
C19 H19B 0.9600
C19 H19C 0.9600
C20 H20A 0.9600
C20 H20B 0.9600
C20 H20C 0.9600

loop_
_geom_torsion_atom_site_label_1
_geom_torsion_atom_site_label_2
_geom_torsion_atom_site_label_3
_geom_torsion_atom_site_label_4
_geom_torsion
O4 S N3 C13 -51.9(2)
O3 S N3 C13 179.02(18)
C8 S N3 C13 63.9(2)
C17 O5 C1 O1 -3.2(3)
C17 O5 C1 N1 178.70(18)
C2 N1 C1 O1 23.7(3)
C5 N1 C1 O1 175.8(2)
C2 N1 C1 O5 -158.15(17)
C5 N1 C1 O5 -6.1(3)
C1 N1 C2 C6 -85.6(2)
C5 N1 C2 C6 119.5(2)
C1 N1 C2 C3 151.76(18)
C5 N1 C2 C3 -3.1(2)
N1 C2 C3 C4 22.3(2)
C6 C2 C3 C4 -102.7(2)
C2 C3 C4 C5 -33.6(3)
C1 N1 C5 C4 -171.0(2)
C2 N1 C5 C4 -17.2(2)
C3 C4 C5 N1 30.9(2)
C7 N2 C6 O2 -1.6(4)
C7 N2 C6 C2 177.76(19)
N1 C2 C6 O2 172.6(2)
C3 C2 C6 O2 -69.1(3)
N1 C2 C6 N2 -6.8(3)
C3 C2 C6 N2 111.5(2)
C6 N2 C7 C12 28.8(3)
C6 N2 C7 C8 -151.9(2)
C12 C7 C8 C9 2.2(3)
N2 C7 C8 C9 -177.2(2)
C12 C7 C8 S -175.20(19)
N2 C7 C8 S 5.4(3)
O4 S C8 C9 9.6(2)
O3 S C8 C9 139.40(19)
N3 S C8 C9 -107.6(2)
O4 S C8 C7 -172.92(18)
O3 S C8 C7 -43.2(2)
N3 S C8 C7 69.88(18)
C7 C8 C9 C10 -2.3(4)
S C8 C9 C10 175.1(2)
C8 C9 C10 C11 0.9(5)
C9 C10 C11 C12 0.7(5)
C10 C11 C12 C7 -0.7(5)
N2 C7 C12 C11 178.7(2)
C8 C7 C12 C11 -0.7(4)
S N3 C13 C14 139.3(2)
N3 C13 C14 C16 61.9(4)
N3 C13 C14 C15 -177.0(3)
C1 O5 C17 C19 -55.6(3)
C1 O5 C17 C18 70.1(3)
C1 O5 C17 C20 -174.6(2)
